data_7027646
loop_
_publ_author_name
'Houlton, Andrew'
'Isaac, Christian J.'
'Gibson, Ashleigh E.'
'Horrocks, Benjamin R.'
'Clegg, William'
'Elsegood, Mark R. J.'

_publ_section_title
;
 Synthesis, structure and redox properties of ferrocenylmethylnucleobases
;
_journal_issue 18
_journal_name_full 'Journal of the Chemical Society, Dalton Transactions'
_journal_page_first 3229
_journal_paper_doi 10.1039/a905168f
_journal_year 1999
_chemical_formula_sum 'C16 H14 Cl Fe N5'
_chemical_formula_weight 367.62
_chemical_name_systematic
;
 ?
;
_space_group_IT_number 14
_symmetry_cell_setting monoclinic
_symmetry_space_group_name_Hall '-P 2yn'
_symmetry_space_group_name_H-M 'P 1 21/n 1'
_atom_sites_solution_hydrogens 'geom except H2A&B coords freely refined'
_atom_sites_solution_primary direct
_atom_sites_solution_secondary 'all non-H atoms found by direct methods'
_audit_creation_method SHELXL-97
_cell_angle_alpha 90.00
_cell_angle_beta 107.155(2)
_cell_angle_gamma 90.00
_cell_formula_units_Z 4
_cell_length_a 10.6304(10)
_cell_length_b 11.3735(10)
_cell_length_c 13.3561(12)
_cell_measurement_reflns_used 7568
_cell_measurement_temperature 160(2)
_cell_measurement_theta_max 28.58
_cell_measurement_theta_min 2.17
_cell_volume 1543.0(2)
_computing_cell_refinement 'local programs'
_computing_data_collection 'Siemens SMART'
_computing_data_reduction 'Siemens SAINT'
_computing_molecular_graphics 'Siemens SHELXTL'
_computing_publication_material 'SHELXTL and local programs'
_computing_structure_refinement 'Siemens SHELXTL'
_computing_structure_solution 'Siemens SHELXTL'
_diffrn_ambient_temperature 160(2)
_diffrn_measured_fraction_theta_full 0.996
_diffrn_measured_fraction_theta_max 0.917
_diffrn_measurement_device_type 'Siemens SMART CCD diffractometer'
_diffrn_measurement_method '\w rotation with narrow frames'
_diffrn_radiation_monochromator graphite
_diffrn_radiation_source 'fine-focus sealed tube'
_diffrn_radiation_type MoK\a
_diffrn_radiation_wavelength 0.71073
_diffrn_reflns_av_R_equivalents 0.0226
_diffrn_reflns_av_sigmaI/netI 0.0269
_diffrn_reflns_limit_h_max 13
_diffrn_reflns_limit_h_min -14
_diffrn_reflns_limit_k_max 13
_diffrn_reflns_limit_k_min -14
_diffrn_reflns_limit_l_max 17
_diffrn_reflns_limit_l_min -13
_diffrn_reflns_number 9574
_diffrn_reflns_theta_full 26.00
_diffrn_reflns_theta_max 28.62
_diffrn_reflns_theta_min 2.16
_diffrn_standards_decay_% 0
_diffrn_standards_number 0
_exptl_absorpt_coefficient_mu 1.156
_exptl_absorpt_correction_T_max 0.862
_exptl_absorpt_correction_T_min 0.642
_exptl_absorpt_correction_type empirical
_exptl_crystal_colour orange
_exptl_crystal_density_diffrn 1.583
_exptl_crystal_density_method 'not measured'
_exptl_crystal_description block
_exptl_crystal_F_000 752
_exptl_crystal_size_max 0.61
_exptl_crystal_size_mid 0.58
_exptl_crystal_size_min 0.34
_refine_diff_density_max 0.360
_refine_diff_density_min -0.368
_refine_diff_density_rms 0.053
_refine_ls_extinction_coef 0.0027(5)
_refine_ls_extinction_expression Fc^*^=kFc[1+0.001xFc^2^\l^3^/sin(2\q)]^-1/4^
_refine_ls_extinction_method SHELXL
_refine_ls_goodness_of_fit_ref 1.029
_refine_ls_hydrogen_treatment mixed
_refine_ls_matrix_type full
_refine_ls_number_parameters 215
_refine_ls_number_reflns 3627
_refine_ls_number_restraints 0
_refine_ls_restrained_S_all 1.029
_refine_ls_R_factor_all 0.0340
_refine_ls_R_factor_gt 0.0274
_refine_ls_shift/su_max 0.001
_refine_ls_shift/su_mean 0.000
_refine_ls_structure_factor_coef Fsqd
_refine_ls_weighting_details 'calc w=1/[\s^2^(Fo^2^)+(0.0323P)^2^+0.6874P] where P=(Fo^2^+2Fc^2^)/3'
_refine_ls_weighting_scheme calc
_refine_ls_wR_factor_gt 0.0662
_refine_ls_wR_factor_ref 0.0694
_reflns_number_gt 3190
_reflns_number_total 3627
_reflns_threshold_expression >2sigma(I)
_cod_data_source_file 905168Fsup1.cif
_cod_data_source_block 6
_cod_original_sg_symbol_H-M P2(1)/n
_cod_database_code 7027646

loop_
_symmetry_equiv_pos_as_xyz
'x, y, z'
'-x+1/2, y+1/2, -z+1/2'
'-x, -y, -z'
'x-1/2, -y-1/2, z-1/2'

loop_
_atom_site_label
_atom_site_type_symbol
_atom_site_fract_x
_atom_site_fract_y
_atom_site_fract_z
_atom_site_U_iso_or_equiv
_atom_site_adp_type
_atom_site_occupancy
_atom_site_symmetry_multiplicity
_atom_site_calc_flag
_atom_site_refinement_flags
Fe1 Fe 0.61852(2) 0.343364(19) 0.180298(17) 0.01916(8) Uani 1 1 d .
N1 N 0.59335(13) 0.86721(11) 0.53449(10) 0.0193(3) Uani 1 1 d .
C2 C 0.51645(14) 0.81681(13) 0.44349(11) 0.0173(3) Uani 1 1 d .
N2 N 0.42729(14) 0.88848(13) 0.38052(11) 0.0243(3) Uani 1 1 d .
H2A H 0.4257(19) 0.9558(19) 0.3992(15) 0.029 Uiso 1 1 d .
H2B H 0.3868(19) 0.8705(18) 0.3195(17) 0.029 Uiso 1 1 d .
N3 N 0.52379(12) 0.70469(11) 0.41326(9) 0.0166(2) Uani 1 1 d .
C4 C 0.61686(14) 0.64385(12) 0.48218(11) 0.0154(3) Uani 1 1 d .
C5 C 0.70161(14) 0.68412(13) 0.57739(11) 0.0174(3) Uani 1 1 d .
C6 C 0.68412(14) 0.80079(14) 0.59822(11) 0.0182(3) Uani 1 1 d .
Cl6 Cl 0.78565(4) 0.86498(4) 0.71046(3) 0.02964(11) Uani 1 1 d .
N7 N 0.78391(13) 0.59501(12) 0.63018(10) 0.0234(3) Uani 1 1 d .
C8 C 0.74854(16) 0.50465(14) 0.56742(12) 0.0231(3) Uani 1 1 d .
H8 H 0.7887 0.4295 0.5827 0.028 Uiso 1 1 calc R
N9 N 0.64765(12) 0.52777(11) 0.47687(9) 0.0181(3) Uani 1 1 d .
C10 C 0.58805(15) 0.44767(13) 0.38933(12) 0.0194(3) Uani 1 1 d .
H10A H 0.5008 0.4786 0.3490 0.023 Uiso 1 1 calc R
H10B H 0.5744 0.3698 0.4177 0.023 Uiso 1 1 calc R
C11 C 0.67120(14) 0.43305(13) 0.31747(11) 0.0183(3) Uani 1 1 d .
C12 C 0.76100(15) 0.33900(14) 0.32227(12) 0.0215(3) Uani 1 1 d .
H12 H 0.7783 0.2763 0.3715 0.026 Uiso 1 1 calc R
C13 C 0.82027(16) 0.35497(16) 0.24078(13) 0.0272(4) Uani 1 1 d .
H13 H 0.8836 0.3046 0.2257 0.033 Uiso 1 1 calc R
C14 C 0.76848(17) 0.45904(16) 0.18605(13) 0.0284(4) Uani 1 1 d .
H14 H 0.7912 0.4907 0.1279 0.034 Uiso 1 1 calc R
C15 C 0.67643(16) 0.50827(14) 0.23317(12) 0.0235(3) Uani 1 1 d .
H15 H 0.6273 0.5785 0.2123 0.028 Uiso 1 1 calc R
C16 C 0.42545(16) 0.29797(17) 0.15329(15) 0.0316(4) Uani 1 1 d .
H16 H 0.3700 0.3211 0.1941 0.038 Uiso 1 1 calc R
C17 C 0.50575(17) 0.19606(17) 0.16910(15) 0.0338(4) Uani 1 1 d .
H17 H 0.5140 0.1390 0.2226 0.041 Uiso 1 1 calc R
C18 C 0.57168(18) 0.19433(18) 0.09097(15) 0.0367(4) Uani 1 1 d .
H18 H 0.6315 0.1357 0.0829 0.044 Uiso 1 1 calc R
C19 C 0.53307(18) 0.2947(2) 0.02730(14) 0.0379(5) Uani 1 1 d .
H19 H 0.5624 0.3155 -0.0310 0.045 Uiso 1 1 calc R
C20 C 0.44247(18) 0.35925(17) 0.06585(15) 0.0346(4) Uani 1 1 d .
H20 H 0.4007 0.4309 0.0379 0.042 Uiso 1 1 calc R

loop_
_atom_site_aniso_label
_atom_site_aniso_U_11
_atom_site_aniso_U_22
_atom_site_aniso_U_33
_atom_site_aniso_U_23
_atom_site_aniso_U_13
_atom_site_aniso_U_12
Fe1 0.01935(12) 0.02072(13) 0.01691(12) -0.00400(8) 0.00458(8) -0.00039(8)
N1 0.0219(6) 0.0182(6) 0.0148(6) -0.0019(5) 0.0007(5) 0.0013(5)
C2 0.0175(7) 0.0194(7) 0.0140(7) -0.0004(5) 0.0031(5) 0.0015(5)
N2 0.0279(7) 0.0200(7) 0.0181(7) -0.0043(5) -0.0037(5) 0.0068(6)
N3 0.0180(6) 0.0175(6) 0.0127(6) -0.0011(5) 0.0022(4) 0.0007(5)
C4 0.0165(6) 0.0178(7) 0.0132(7) 0.0004(5) 0.0064(5) -0.0003(5)
C5 0.0190(7) 0.0206(7) 0.0117(7) 0.0010(5) 0.0032(5) 0.0004(6)
C6 0.0200(7) 0.0206(7) 0.0120(7) -0.0011(5) 0.0016(5) -0.0014(6)
Cl6 0.0341(2) 0.0281(2) 0.01743(19) -0.00600(15) -0.00672(15) -0.00073(16)
N7 0.0271(7) 0.0226(7) 0.0172(6) 0.0026(5) 0.0015(5) 0.0060(5)
C8 0.0275(8) 0.0223(8) 0.0178(7) 0.0042(6) 0.0042(6) 0.0075(6)
N9 0.0221(6) 0.0175(6) 0.0142(6) -0.0004(5) 0.0048(5) 0.0027(5)
C10 0.0230(7) 0.0172(7) 0.0190(7) -0.0038(6) 0.0079(6) -0.0011(6)
C11 0.0207(7) 0.0182(7) 0.0154(7) -0.0037(5) 0.0044(5) -0.0017(6)
C12 0.0202(7) 0.0247(8) 0.0183(8) -0.0017(6) 0.0037(6) 0.0016(6)
C13 0.0198(7) 0.0377(10) 0.0250(9) -0.0091(7) 0.0078(6) -0.0015(7)
C14 0.0307(9) 0.0354(10) 0.0213(8) -0.0029(7) 0.0113(7) -0.0107(7)
C15 0.0300(8) 0.0187(8) 0.0213(8) -0.0009(6) 0.0066(6) -0.0053(6)
C16 0.0202(8) 0.0360(10) 0.0372(10) -0.0131(8) 0.0065(7) -0.0052(7)
C17 0.0289(9) 0.0268(9) 0.0403(10) -0.0041(8) 0.0021(8) -0.0086(7)
C18 0.0278(9) 0.0353(10) 0.0421(11) -0.0227(9) 0.0029(8) 0.0003(8)
C19 0.0327(10) 0.0562(13) 0.0208(9) -0.0136(8) 0.0019(7) -0.0030(9)
C20 0.0261(9) 0.0375(10) 0.0317(10) -0.0042(8) -0.0047(7) 0.0023(7)

loop_
_atom_type_symbol
_atom_type_description
_atom_type_scat_dispersion_real
_atom_type_scat_dispersion_imag
_atom_type_scat_source
C C 0.0033 0.0016 'International Tables Vol C Tables 4.2.6.8 and 6.1.1.4'
H H 0.0000 0.0000 'International Tables Vol C Tables 4.2.6.8 and 6.1.1.4'
N N 0.0061 0.0033 'International Tables Vol C Tables 4.2.6.8 and 6.1.1.4'
Cl Cl 0.1484 0.1585 'International Tables Vol C Tables 4.2.6.8 and 6.1.1.4'
Fe Fe 0.3463 0.8444 'International Tables Vol C Tables 4.2.6.8 and 6.1.1.4'

loop_
_geom_angle_atom_site_label_1
_geom_angle_atom_site_label_2
_geom_angle_atom_site_label_3
_geom_angle
C11 Fe1 C15 41.18(6)
C11 Fe1 C17 118.65(7)
C15 Fe1 C17 153.35(7)
C11 Fe1 C16 106.39(7)
C15 Fe1 C16 118.66(7)
C17 Fe1 C16 40.65(8)
C11 Fe1 C20 125.39(7)
C15 Fe1 C20 107.12(7)
C17 Fe1 C20 68.24(8)
C16 Fe1 C20 40.55(8)
C11 Fe1 C18 153.94(8)
C15 Fe1 C18 164.14(8)
C17 Fe1 C18 40.61(8)
C16 Fe1 C18 68.22(7)
C20 Fe1 C18 68.04(8)
C11 Fe1 C12 40.86(6)
C15 Fe1 C12 68.64(6)
C17 Fe1 C12 107.82(7)
C16 Fe1 C12 125.97(7)
C20 Fe1 C12 163.21(7)
C18 Fe1 C12 120.36(7)
C11 Fe1 C14 68.82(6)
C15 Fe1 C14 40.83(7)
C17 Fe1 C14 164.41(8)
C16 Fe1 C14 153.92(8)
C20 Fe1 C14 120.07(8)
C18 Fe1 C14 127.27(7)
C12 Fe1 C14 68.07(7)
C11 Fe1 C19 163.57(8)
C15 Fe1 C19 126.44(8)
C17 Fe1 C19 68.13(8)
C16 Fe1 C19 68.25(8)
C20 Fe1 C19 40.63(8)
C18 Fe1 C19 40.23(8)
C12 Fe1 C19 154.72(7)
C14 Fe1 C19 108.74(8)
C11 Fe1 C13 68.60(6)
C15 Fe1 C13 68.38(7)
C17 Fe1 C13 127.05(7)
C16 Fe1 C13 163.87(8)
C20 Fe1 C13 154.72(8)
C18 Fe1 C13 109.12(7)
C12 Fe1 C13 40.45(6)
C14 Fe1 C13 40.24(7)
C19 Fe1 C13 120.75(7)
C6 N1 C2 117.56(13)
N2 C2 N3 118.68(13)
N2 C2 N1 115.28(13)
N3 C2 N1 126.04(13)
C4 N3 C2 112.47(12)
N3 C4 N9 127.39(13)
N3 C4 C5 127.32(13)
N9 C4 C5 105.26(12)
C6 C5 N7 134.61(14)
C6 C5 C4 114.12(13)
N7 C5 C4 111.26(13)
N1 C6 C5 122.47(13)
N1 C6 Cl6 117.91(12)
C5 C6 Cl6 119.61(11)
C8 N7 C5 103.24(12)
N7 C8 N9 114.36(14)
C4 N9 C8 105.88(12)
C4 N9 C10 125.88(12)
C8 N9 C10 128.18(13)
N9 C10 C11 112.47(12)
C12 C11 C15 107.72(14)
C12 C11 C10 124.84(14)
C15 C11 C10 127.44(14)
C12 C11 Fe1 70.43(9)
C15 C11 Fe1 69.72(9)
C10 C11 Fe1 125.38(10)
C13 C12 C11 108.22(14)
C13 C12 Fe1 70.23(9)
C11 C12 Fe1 68.72(8)
C14 C13 C12 108.05(14)
C14 C13 Fe1 69.49(9)
C12 C13 Fe1 69.32(9)
C13 C14 C15 108.29(14)
C13 C14 Fe1 70.27(10)
C15 C14 Fe1 68.97(9)
C14 C15 C11 107.71(15)
C14 C15 Fe1 70.20(9)
C11 C15 Fe1 69.10(9)
C20 C16 C17 107.90(17)
C20 C16 Fe1 69.84(10)
C17 C16 Fe1 69.57(10)
C16 C17 C18 107.94(17)
C16 C17 Fe1 69.78(10)
C18 C17 Fe1 70.01(11)
C19 C18 C17 108.26(16)
C19 C18 Fe1 70.05(10)
C17 C18 Fe1 69.39(10)
C18 C19 C20 107.88(18)
C18 C19 Fe1 69.71(10)
C20 C19 Fe1 69.43(10)
C16 C20 C19 108.01(17)
C16 C20 Fe1 69.62(10)
C19 C20 Fe1 69.94(10)

loop_
_geom_bond_atom_site_label_1
_geom_bond_atom_site_label_2
_geom_bond_distance
Fe1 C11 2.0261(15)
Fe1 C15 2.0344(16)
Fe1 C17 2.0398(18)
Fe1 C16 2.0426(17)
Fe1 C20 2.0455(17)
Fe1 C18 2.0479(17)
Fe1 C12 2.0488(15)
Fe1 C14 2.0507(17)
Fe1 C19 2.0524(17)
Fe1 C13 2.0609(16)
N1 C6 1.3198(19)
N1 C2 1.3740(18)
C2 N2 1.3416(19)
C2 N3 1.3469(19)
N3 C4 1.3296(18)
C4 N9 1.3671(19)
C4 C5 1.401(2)
C5 C6 1.380(2)
C5 N7 1.3877(19)
C6 Cl6 1.7294(15)
N7 C8 1.309(2)
C8 N9 1.3845(19)
N9 C10 1.4701(18)
C10 C11 1.494(2)
C11 C12 1.422(2)
C11 C15 1.428(2)
C12 C13 1.421(2)
C13 C14 1.415(3)
C14 C15 1.425(2)
C16 C20 1.417(3)
C16 C17 1.418(3)
C17 C18 1.418(3)
C18 C19 1.410(3)
C19 C20 1.423(3)
